data_4126415
loop_
_publ_author_name
'Zhou, Pengfei'
'Lin, Lili'
'Chen, Long'
'Zhong, Xia'
'Liu, Xiaohua'
'Feng, Xiaoming'

_publ_section_title
;
 Iron-Catalyzed Asymmetric Haloazidation of \a,\b-Unsaturated Ketones:
 Construction of Organic Azides with Two Vicinal Stereocenters.
;
_journal_name_full 'Journal of the American Chemical Society'
_journal_paper_doi 10.1021/jacs.7b06029
_journal_year 2017
_chemical_absolute_configuration ad
_chemical_formula_moiety 'C15 H12 Br N3 O'
_chemical_formula_sum 'C15 H12 Br N3 O'
_chemical_formula_weight 330.19
_space_group_crystal_system monoclinic
_space_group_IT_number 4
_space_group_name_Hall 'P 2yb'
_space_group_name_H-M_alt 'P 1 21 1'
_symmetry_space_group_name_Hall 'P 2yb'
_symmetry_space_group_name_H-M 'P 1 21 1'
_atom_sites_solution_hydrogens geom
_atom_sites_solution_primary direct
_audit_creation_date 2016-11-16
_audit_creation_method
;
Olex2 1.2
(compiled 2016.11.07 svn.r3352 for OlexSys, GUI svn.r5261)
;
_cell_angle_alpha 90
_cell_angle_beta 90.354(3)
_cell_angle_gamma 90
_cell_formula_units_Z 2
_cell_length_a 7.4448(2)
_cell_length_b 5.7199(2)
_cell_length_c 16.4982(7)
_cell_measurement_reflns_used 2322
_cell_measurement_temperature 293.5(2)
_cell_measurement_theta_max 71.5520
_cell_measurement_theta_min 5.3670
_cell_volume 702.54(4)
_computing_cell_refinement
;
CrysAlisPro, Agilent Technologies,
Version 1.171.37.35 (release 13-08-2014 CrysAlis171 .NET)
(compiled Aug 13 2014,18:06:01)
;
_computing_data_collection
;
CrysAlisPro, Agilent Technologies,
Version 1.171.37.35 (release 13-08-2014 CrysAlis171 .NET)
(compiled Aug 13 2014,18:06:01)
;
_computing_data_reduction
;
CrysAlisPro, Agilent Technologies,
Version 1.171.37.35 (release 13-08-2014 CrysAlis171 .NET)
(compiled Aug 13 2014,18:06:01)
;
_computing_molecular_graphics 'Olex2 (Dolomanov et al., 2009)'
_computing_publication_material 'Olex2 (Dolomanov et al., 2009)'
_computing_structure_refinement 'ShelXL (Sheldrick, 2015)'
_computing_structure_solution 'ShelXS (Sheldrick, 2008)'
_diffrn_ambient_environment air
_diffrn_ambient_temperature 293.5(2)
_diffrn_detector 'CCD plate'
_diffrn_detector_area_resol_mean 15.9595
_diffrn_detector_type EosS2
_diffrn_measured_fraction_theta_full 0.999
_diffrn_measured_fraction_theta_max 0.984
_diffrn_measurement_details
;
#__ type_ start__ end____ width___ exp.time_
  1 omega    1.00   75.00   1.0000    1.0000
omega____ theta____ kappa____ phi______ frames
    -       36.1671  -99.0000   90.0000 74

#__ type_ start__ end____ width___ exp.time_
  2 omega  -31.00   53.00   1.0000    1.0000
omega____ theta____ kappa____ phi______ frames
    -       36.1671  -57.0000   60.0000 84

#__ type_ start__ end____ width___ exp.time_
  3 omega  -31.00   53.00   1.0000    1.0000
omega____ theta____ kappa____ phi______ frames
    -       36.1671  -57.0000    0.0000 84

#__ type_ start__ end____ width___ exp.time_
  4 omega    9.00  104.00   1.0000    1.0000
omega____ theta____ kappa____ phi______ frames
    -       36.1671   77.0000  -90.0000 95

#__ type_ start__ end____ width___ exp.time_
  5 omega  -35.00   66.00   1.0000    1.0000
omega____ theta____ kappa____ phi______ frames
    -       36.1671  -19.0000  150.0000 101

#__ type_ start__ end____ width___ exp.time_
  6 omega  -31.00   63.00   1.0000    1.0000
omega____ theta____ kappa____ phi______ frames
    -       36.1671  -77.0000  150.0000 94

#__ type_ start__ end____ width___ exp.time_
  7 omega    1.00   75.00   1.0000    1.0000
omega____ theta____ kappa____ phi______ frames
    -       36.1671  -99.0000  -30.0000 74

#__ type_ start__ end____ width___ exp.time_
  8 omega   38.00   91.00   1.0000    1.1100
omega____ theta____ kappa____ phi______ frames
    -      108.0000  -30.0000  -30.0000 53

#__ type_ start__ end____ width___ exp.time_
  9 omega   87.00  178.00   1.0000    1.1100
omega____ theta____ kappa____ phi______ frames
    -      108.0000   30.0000 -120.0000 91

#__ type_ start__ end____ width___ exp.time_
 10 omega   39.00  109.00   1.0000    1.1100
omega____ theta____ kappa____ phi______ frames
    -      108.0000  -94.0000 -120.0000 70

#__ type_ start__ end____ width___ exp.time_
 11 omega   38.00   91.00   1.0000    1.1100
omega____ theta____ kappa____ phi______ frames
    -      108.0000  -30.0000 -180.0000 53

#__ type_ start__ end____ width___ exp.time_
 12 omega   39.00  109.00   1.0000    1.1100
omega____ theta____ kappa____ phi______ frames
    -      108.0000  -94.0000  150.0000 70

#__ type_ start__ end____ width___ exp.time_
 13 omega   38.00   91.00   1.0000    1.1100
omega____ theta____ kappa____ phi______ frames
    -      108.0000  -30.0000   30.0000 53

#__ type_ start__ end____ width___ exp.time_
 14 omega   39.00  109.00   1.0000    1.1100
omega____ theta____ kappa____ phi______ frames
    -      108.0000  -94.0000  -30.0000 70

#__ type_ start__ end____ width___ exp.time_
 15 omega   38.00   91.00   1.0000    1.1100
omega____ theta____ kappa____ phi______ frames
    -      108.0000  -30.0000  120.0000 53

#__ type_ start__ end____ width___ exp.time_
 16 omega   40.00   98.00   1.0000    1.1100
omega____ theta____ kappa____ phi______ frames
    -      108.0000  -45.0000 -120.0000 58

#__ type_ start__ end____ width___ exp.time_
 17 omega   40.00   98.00   1.0000    1.1100
omega____ theta____ kappa____ phi______ frames
    -      108.0000  -45.0000  120.0000 58

#__ type_ start__ end____ width___ exp.time_
 18 omega   38.00   91.00   1.0000    1.1100
omega____ theta____ kappa____ phi______ frames
    -      108.0000  -30.0000   60.0000 53

#__ type_ start__ end____ width___ exp.time_
 19 omega   40.00   98.00   1.0000    1.1100
omega____ theta____ kappa____ phi______ frames
    -      108.0000  -45.0000  -60.0000 58

#__ type_ start__ end____ width___ exp.time_
 20 omega   38.00   91.00   1.0000    1.1100
omega____ theta____ kappa____ phi______ frames
    -      108.0000  -30.0000   90.0000 53

#__ type_ start__ end____ width___ exp.time_
 21 omega   40.00  135.00   1.0000    1.1100
omega____ theta____ kappa____ phi______ frames
    -      108.0000  -77.0000   30.0000 95

#__ type_ start__ end____ width___ exp.time_
 22 omega   37.00  146.00   1.0000    1.1100
omega____ theta____ kappa____ phi______ frames
    -      108.0000  -15.0000 -150.0000 109
;
_diffrn_measurement_device 'four-circle diffractometer'
_diffrn_measurement_device_type 'New Gemini, Dual, Cu at zero, EosS2'
_diffrn_measurement_method '\w scans'
_diffrn_orient_matrix_UB_11 0.2013093000
_diffrn_orient_matrix_UB_12 0.0249198000
_diffrn_orient_matrix_UB_13 -0.0192968000
_diffrn_orient_matrix_UB_21 0.0463578000
_diffrn_orient_matrix_UB_22 -0.0409283000
_diffrn_orient_matrix_UB_23 0.0899875000
_diffrn_orient_matrix_UB_31 0.0117137000
_diffrn_orient_matrix_UB_32 -0.2650982000
_diffrn_orient_matrix_UB_33 -0.0157368000
_diffrn_radiation_monochromator graphite
_diffrn_radiation_probe x-ray
_diffrn_radiation_type CuK\a
_diffrn_radiation_wavelength 1.54184
_diffrn_reflns_av_R_equivalents 0.0338
_diffrn_reflns_av_unetI/netI 0.0319
_diffrn_reflns_Laue_measured_fraction_full 0.999
_diffrn_reflns_Laue_measured_fraction_max 0.984
_diffrn_reflns_limit_h_max 9
_diffrn_reflns_limit_h_min -8
_diffrn_reflns_limit_k_max 4
_diffrn_reflns_limit_k_min -6
_diffrn_reflns_limit_l_max 19
_diffrn_reflns_limit_l_min -20
_diffrn_reflns_number 5421
_diffrn_reflns_point_group_measured_fraction_full 0.733
_diffrn_reflns_point_group_measured_fraction_max 0.712
_diffrn_reflns_theta_full 67.684
_diffrn_reflns_theta_max 72.294
_diffrn_reflns_theta_min 5.363
_diffrn_source 'Enhance (Cu) X-ray Source'
_exptl_absorpt_coefficient_mu 3.980
_exptl_absorpt_correction_T_max 1.00000
_exptl_absorpt_correction_T_min 0.39338
_exptl_absorpt_correction_type multi-scan
_exptl_absorpt_process_details
;
CrysAlisPro, Agilent Technologies,
Version 1.171.37.35 (release 13-08-2014 CrysAlis171 .NET)
(compiled Aug 13 2014,18:06:01)
Empirical absorption correction using spherical harmonics,
 implemented in SCALE3 ABSPACK scaling algorithm.
;
_exptl_crystal_colour 'clear light colourless'
_exptl_crystal_colour_lustre clear
_exptl_crystal_colour_modifier light
_exptl_crystal_colour_primary colourless
_exptl_crystal_density_diffrn 1.561
_exptl_crystal_description plate
_exptl_crystal_F_000 332
_exptl_crystal_size_max 0.65
_exptl_crystal_size_mid 0.4
_exptl_crystal_size_min 0.3
_refine_diff_density_max 0.805
_refine_diff_density_min -0.399
_refine_diff_density_rms 0.078
_refine_ls_abs_structure_details
;
 Flack x determined using 433 quotients [(I+)-(I-)]/[(I+)+(I-)]
 (Parsons, Flack and Wagner, Acta Cryst. B69 (2013) 249-259).
;
_refine_ls_abs_structure_Flack 0.05(3)
_refine_ls_extinction_method none
_refine_ls_goodness_of_fit_ref 1.119
_refine_ls_hydrogen_treatment constr
_refine_ls_matrix_type full
_refine_ls_number_parameters 181
_refine_ls_number_reflns 1981
_refine_ls_number_restraints 1
_refine_ls_restrained_S_all 1.119
_refine_ls_R_factor_all 0.0483
_refine_ls_R_factor_gt 0.0470
_refine_ls_shift/su_max 0.000
_refine_ls_shift/su_mean 0.000
_refine_ls_structure_factor_coef Fsqd
_refine_ls_weighting_details 'w=1/[\s^2^(Fo^2^)+(0.0920P)^2^+0.0040P] where P=(Fo^2^+2Fc^2^)/3'
_refine_ls_weighting_scheme calc
_refine_ls_wR_factor_gt 0.1257
_refine_ls_wR_factor_ref 0.1292
_reflns_Friedel_coverage 0.306
_reflns_Friedel_fraction_full 0.404
_reflns_Friedel_fraction_max 0.373
_reflns_number_gt 1915
_reflns_number_total 1981
_reflns_threshold_expression 'I > 2\s(I)'
_cod_data_source_file ja7b06029_si_002.cif
_cod_data_source_block exp_2791
_cod_original_cell_volume 702.54(5)
_cod_database_code 4126415
_shelx_space_group_comment
;
The symmetry employed for this shelxl refinement is uniquely defined
by the following loop, which should always be used as a source of
symmetry information in preference to the above space-group names.
They are only intended as comments.
;
_reflns_odcompleteness_completeness 99.86
_reflns_odcompleteness_iscentric 1
_reflns_odcompleteness_theta 66.97
_olex2_refinement_description
;
1. Fixed Uiso
 At 1.2 times of:
  All C(H) groups
2.a Ternary CH refined with riding coordinates:
 C9(H9), C15(H15)
2.b Aromatic/amide H refined with riding coordinates:
 C16(H16), C17(H17), C19(H19), C26(H26), C0AA(H0AA), C1(H1), C3(H3), C4(H4),
 C5(H5), C6(H6)
;
_shelx_shelxl_version_number 2014/7
_olex2_date_sample_data_collection 2016-11-16
_olex2_submission_special_instructions 'No special instructions were received'

loop_
_space_group_symop_operation_xyz
'x, y, z'
'-x, y+1/2, -z'

loop_
_atom_site_label
_atom_site_type_symbol
_atom_site_fract_x
_atom_site_fract_y
_atom_site_fract_z
_atom_site_U_iso_or_equiv
_atom_site_adp_type
_atom_site_occupancy
_atom_site_site_symmetry_order
_atom_site_calc_flag
_atom_site_refinement_flags_posn
Br1 Br 0.51733(7) 0.1546(2) 0.75497(3) 0.0632(3) Uani 1 1 d .
N2 N -0.0917(8) -0.1589(12) 0.7072(3) 0.0622(14) Uani 1 1 d .
N5 N -0.1610(10) -0.3277(17) 0.6941(5) 0.099(3) Uani 1 1 d .
C9 C 0.1527(7) 0.0859(9) 0.6992(3) 0.0477(12) Uani 1 1 d .
H9 H 0.1549 0.2477 0.6797 0.057 Uiso 1 1 calc R
C15 C 0.2649(7) 0.0758(10) 0.7767(3) 0.0472(12) Uani 1 1 d .
H15 H 0.2577 -0.0812 0.8002 0.057 Uiso 1 1 calc R
C16 C 0.2287(11) -0.1454(16) 0.4870(4) 0.0673(19) Uani 1 1 d .
H16 H 0.2019 -0.1005 0.4342 0.081 Uiso 1 1 calc R
C17 C 0.3562(10) -0.4183(12) 0.5784(4) 0.0611(16) Uani 1 1 d .
H17 H 0.4175 -0.5577 0.5874 0.073 Uiso 1 1 calc R
C18 C 0.2165(7) -0.0695(11) 0.6306(3) 0.0461(11) Uani 1 1 d .
C19 C 0.3046(9) -0.2782(11) 0.6442(4) 0.0530(13) Uani 1 1 d .
H19 H 0.3298 -0.3261 0.6969 0.064 Uiso 1 1 calc R
N24 N -0.0373(9) 0.0314(13) 0.7238(5) 0.0716(16) Uani 1 1 d .
C26 C 0.1786(9) -0.0028(12) 0.5509(4) 0.0561(14) Uani 1 1 d .
H26 H 0.1197 0.1376 0.5406 0.067 Uiso 1 1 calc R
C0AA C 0.3159(8) -0.3491(16) 0.5006(3) 0.0635(15) Uani 1 1 d .
H0AA H 0.3489 -0.4427 0.4571 0.076 Uiso 1 1 calc R
C1 C 0.2698(9) 0.1248(16) 1.0924(3) 0.0616(16) Uani 1 1 d .
H1 H 0.2845 0.1000 1.1477 0.074 Uiso 1 1 calc R
C1AA C 0.2285(6) 0.2005(9) 0.9270(3) 0.0420(11) Uani 1 1 d .
O1 O 0.1526(8) 0.4468(9) 0.8168(3) 0.0702(14) Uani 1 1 d .
C2AA C 0.2075(7) 0.2588(10) 0.8402(3) 0.0472(11) Uani 1 1 d .
C3 C 0.3047(8) -0.0051(10) 0.9551(4) 0.0495(13) Uani 1 1 d .
H3 H 0.3418 -0.1183 0.9183 0.059 Uiso 1 1 calc R
C4 C 0.1930(10) 0.3256(13) 1.0655(4) 0.0578(15) Uani 1 1 d .
H4 H 0.1542 0.4366 1.1026 0.069 Uiso 1 1 calc R
C5 C 0.1717(8) 0.3673(11) 0.9831(4) 0.0479(12) Uani 1 1 d .
H5 H 0.1197 0.5060 0.9653 0.057 Uiso 1 1 calc R
C6 C 0.3265(9) -0.0439(13) 1.0377(4) 0.0571(14) Uani 1 1 d .
H6 H 0.3786 -0.1819 1.0563 0.068 Uiso 1 1 calc R

loop_
_atom_site_aniso_label
_atom_site_aniso_U_11
_atom_site_aniso_U_22
_atom_site_aniso_U_33
_atom_site_aniso_U_23
_atom_site_aniso_U_13
_atom_site_aniso_U_12
Br1 0.0464(3) 0.0817(5) 0.0614(3) -0.0108(4) 0.0003(2) 0.0030(4)
N2 0.050(3) 0.082(4) 0.055(3) -0.010(3) 0.007(2) -0.010(3)
N5 0.086(4) 0.106(6) 0.105(5) -0.034(5) 0.025(4) -0.041(5)
C9 0.044(3) 0.042(3) 0.058(3) -0.002(2) 0.000(2) 0.0042(19)
C15 0.044(3) 0.046(3) 0.052(3) 0.003(2) 0.011(2) 0.0061(19)
C16 0.069(4) 0.089(5) 0.044(3) 0.007(3) -0.001(3) -0.018(4)
C17 0.072(4) 0.051(4) 0.061(3) -0.005(3) 0.015(3) 0.000(3)
C18 0.044(3) 0.048(3) 0.047(3) -0.001(2) 0.002(2) -0.005(2)
C19 0.065(3) 0.047(3) 0.047(3) 0.003(2) 0.008(2) 0.002(2)
N24 0.056(3) 0.069(4) 0.091(4) -0.019(3) 0.017(3) 0.006(3)
C26 0.053(3) 0.059(4) 0.057(3) 0.007(3) -0.007(2) -0.006(3)
C0AA 0.070(3) 0.068(4) 0.053(3) -0.006(4) 0.014(2) -0.014(5)
C1 0.060(3) 0.075(5) 0.050(2) 0.007(4) -0.002(2) 0.002(4)
C1AA 0.036(2) 0.040(3) 0.051(2) 0.001(2) 0.0035(17) -0.0001(18)
O1 0.104(4) 0.049(3) 0.057(2) 0.005(2) 0.008(2) 0.027(3)
C2AA 0.047(3) 0.038(3) 0.056(3) -0.002(2) 0.005(2) 0.005(2)
C3 0.049(3) 0.043(3) 0.056(3) -0.002(2) 0.001(2) 0.006(2)
C4 0.065(4) 0.058(4) 0.050(3) -0.010(3) 0.004(3) 0.005(3)
C5 0.045(3) 0.039(3) 0.060(3) -0.004(2) 0.001(2) 0.005(2)
C6 0.055(4) 0.056(4) 0.060(3) 0.008(3) -0.008(3) 0.005(3)

loop_
_atom_type_symbol
_atom_type_description
_atom_type_scat_dispersion_real
_atom_type_scat_dispersion_imag
_atom_type_scat_source
C C 0.0181 0.0091 'International Tables Vol C Tables 4.2.6.8 and 6.1.1.4'
H H 0.0000 0.0000 'International Tables Vol C Tables 4.2.6.8 and 6.1.1.4'
Br Br -0.6763 1.2805 'International Tables Vol C Tables 4.2.6.8 and 6.1.1.4'
N N 0.0311 0.0180 'International Tables Vol C Tables 4.2.6.8 and 6.1.1.4'
O O 0.0492 0.0322 'International Tables Vol C Tables 4.2.6.8 and 6.1.1.4'

loop_
_geom_angle_atom_site_label_1
_geom_angle_atom_site_label_2
_geom_angle_atom_site_label_3
_geom_angle
N5 N2 N24 172.2(8)
C18 C9 C15 115.5(4)
N24 C9 C15 106.1(5)
N24 C9 C18 112.2(5)
C9 C15 Br1 111.0(3)
C9 C15 C2AA 113.0(4)
C2AA C15 Br1 103.7(4)
C0AA C16 C26 120.9(6)
C0AA C17 C19 119.8(7)
C19 C18 C9 122.5(5)
C19 C18 C26 118.8(6)
C26 C18 C9 118.7(6)
C18 C19 C17 120.1(6)
N2 N24 C9 116.4(6)
C16 C26 C18 120.1(7)
C16 C0AA C17 120.3(7)
C4 C1 C6 120.4(6)
C3 C1AA C2AA 123.8(5)
C3 C1AA C5 118.9(5)
C5 C1AA C2AA 117.2(5)
C1AA C2AA C15 118.5(5)
O1 C2AA C15 118.6(5)
O1 C2AA C1AA 122.8(5)
C1AA C3 C6 120.6(6)
C1 C4 C5 120.7(6)
C4 C5 C1AA 119.9(6)
C1 C6 C3 119.5(6)

loop_
_geom_bond_atom_site_label_1
_geom_bond_atom_site_label_2
_geom_bond_distance
Br1 C15 1.968(5)
N2 N5 1.115(10)
N2 N24 1.193(9)
C9 C15 1.524(8)
C9 C18 1.518(8)
C9 N24 1.506(8)
C15 C2AA 1.543(7)
C16 C26 1.385(11)
C16 C0AA 1.352(13)
C17 C19 1.405(9)
C17 C0AA 1.374(10)
C18 C19 1.379(9)
C18 C26 1.397(8)
C1 C4 1.356(11)
C1 C6 1.388(11)
C1AA C2AA 1.478(7)
C1AA C3 1.384(7)
C1AA C5 1.396(8)
O1 C2AA 1.213(7)
C3 C6 1.390(9)
C4 C5 1.388(9)
